data_4113768
loop_
_publ_author_name
'Do Hyun Ryu'
'E. J. Corey'

_publ_section_title
;
 Triflimide Activation of a Chiral Oxazaborolidine Leads to a More General
 Catalytic System for Enantioselective Diels-Alder Addition
;
_journal_name_full 'Journal of the American Chemical Society'
_journal_page_first 6388
_journal_page_last 6390
_journal_paper_doi 10.1021/ja035393r
_journal_volume 125
_journal_year 2003
_chemical_formula_sum 'C13 H19 Br O3'
_chemical_formula_weight 303.19
_chemical_name_systematic
; 
 ? 
;
_space_group_IT_number 4
_symmetry_cell_setting monoclinic
_symmetry_space_group_name_Hall 'P 2yb'
_symmetry_space_group_name_H-M 'P 1 21 1'
_atom_sites_solution_hydrogens geom
_atom_sites_solution_primary direct
_atom_sites_solution_secondary difmap
_audit_creation_method SHELXL-97
_cell_angle_alpha 90.00
_cell_angle_beta 99.879(2)
_cell_angle_gamma 90.00
_cell_formula_units_Z 2
_cell_length_a 7.4249(9)
_cell_length_b 7.4721(9)
_cell_length_c 12.1184(15)
_cell_measurement_temperature 213(2)
_cell_volume 662.35(14)
_computing_cell_refinement 'SMART (BRUKER, V5.054, 1998)'
_computing_data_collection 'ASTRO (BRUKER, V5.007, 1997)'
_computing_data_reduction 'SAINT (BRUKER, V6.01, 1999)'
_computing_molecular_graphics 'SHELXTL (BRUKER, 1998, V5.1)'
_computing_publication_material 'XCIF (Sheldrick and BRUKER, 1997, V5.1)'
_computing_structure_refinement 'SHELXL-97 (Sheldrick, 1997)'
_computing_structure_solution 'SHELXS-97 (Sheldrick, 1990)'
_diffrn_ambient_temperature 293(2)
_diffrn_detector_area_resol_mean 836.6
_diffrn_measured_fraction_theta_full 0.971
_diffrn_measured_fraction_theta_max 0.971
_diffrn_measurement_device_type 'Bruker CCD'
_diffrn_measurement_method '\w, 0.3 deg'
_diffrn_radiation_monochromator graphite
_diffrn_radiation_source 'normal-focus sealed tube'
_diffrn_radiation_type MoK\a
_diffrn_radiation_wavelength 0.71073
_diffrn_reflns_av_R_equivalents 0.0498
_diffrn_reflns_av_sigmaI/netI 0.0482
_diffrn_reflns_limit_h_max 9
_diffrn_reflns_limit_h_min -9
_diffrn_reflns_limit_k_max 9
_diffrn_reflns_limit_k_min -8
_diffrn_reflns_limit_l_max 15
_diffrn_reflns_limit_l_min -12
_diffrn_reflns_number 4394
_diffrn_reflns_theta_full 28.27
_diffrn_reflns_theta_max 28.27
_diffrn_reflns_theta_min 1.71
_diffrn_standards_decay_% <1
_diffrn_standards_interval_count 0
_diffrn_standards_number 0
_exptl_absorpt_coefficient_mu 3.098
_exptl_absorpt_correction_type none
_exptl_crystal_colour colorless
_exptl_crystal_density_diffrn 1.520
_exptl_crystal_description block
_exptl_crystal_F_000 312
_exptl_crystal_size_max 0.10
_exptl_crystal_size_mid 0.08
_exptl_crystal_size_min 0.06
_refine_diff_density_max 0.627
_refine_diff_density_min -0.386
_refine_diff_density_rms 0.074
_refine_ls_abs_structure_details 'Flack H D (1983), Acta Cryst. A39, 876-881'
_refine_ls_abs_structure_Flack 0.006(11)
_refine_ls_extinction_method none
_refine_ls_goodness_of_fit_ref 1.004
_refine_ls_hydrogen_treatment constr
_refine_ls_matrix_type full
_refine_ls_number_parameters 159
_refine_ls_number_reflns 2814
_refine_ls_number_restraints 1
_refine_ls_restrained_S_all 1.004
_refine_ls_R_factor_all 0.0441
_refine_ls_R_factor_gt 0.0374
_refine_ls_shift/su_max 0.016
_refine_ls_shift/su_mean 0.001
_refine_ls_structure_factor_coef Fsqd
_refine_ls_weighting_details 'calc w=1/[\s^2^(Fo^2^)+(0.0580P)^2^+0.0000P] where P=(Fo^2^+2Fc^2^)/3'
_refine_ls_weighting_scheme calc
_refine_ls_wR_factor_gt 0.0901
_refine_ls_wR_factor_ref 0.0935
_reflns_number_gt 2498
_reflns_number_total 2814
_reflns_threshold_expression >2sigma(I)
_cod_data_source_file ja035393rsi20030331_043759.cif
_cod_data_source_block ejc45t
_cod_database_code 4113768

loop_
_symmetry_equiv_pos_as_xyz
'x, y, z'
'-x, y+1/2, -z'

loop_
_atom_site_label
_atom_site_type_symbol
_atom_site_fract_x
_atom_site_fract_y
_atom_site_fract_z
_atom_site_U_iso_or_equiv
_atom_site_adp_type
_atom_site_occupancy
_atom_site_symmetry_multiplicity
_atom_site_calc_flag
_atom_site_refinement_flags
Br1 Br 0.37296(4) 0.40938(6) 0.07825(3) 0.04845(14) Uani 1 1 d .
O1 O -0.2254(4) 0.0513(4) 0.2755(3) 0.0465(7) Uani 1 1 d .
O2 O -0.0312(4) 0.7510(4) 0.2663(3) 0.0499(7) Uani 1 1 d .
H2 H 0.0677 0.7458 0.2450 0.075 Uiso 1 1 calc R
O3 O 0.2009(4) 0.0568(4) 0.29900(19) 0.0361(6) Uani 1 1 d .
H3 H 0.1452 -0.0384 0.2953 0.054 Uiso 1 1 calc R
C1 C 0.3041(5) 0.3028(5) 0.2140(3) 0.0301(7) Uani 1 1 d .
H1 H 0.4163 0.2829 0.2683 0.036 Uiso 1 1 calc R
C2 C 0.2091(5) 0.1195(5) 0.1879(3) 0.0309(7) Uani 1 1 d .
C3 C 0.0175(5) 0.1436(5) 0.1199(3) 0.0325(7) Uani 1 1 d .
H3A H -0.0435 0.0283 0.1128 0.039 Uiso 1 1 calc R
H3B H 0.0284 0.1835 0.0452 0.039 Uiso 1 1 calc R
C4 C -0.1023(4) 0.2775(5) 0.1707(3) 0.0278(7) Uani 1 1 d .
H4 H -0.2086 0.3003 0.1124 0.033 Uiso 1 1 calc R
C5 C -0.0040(5) 0.4579(4) 0.1930(3) 0.0294(7) Uani 1 1 d .
H5 H 0.0142 0.5066 0.1206 0.035 Uiso 1 1 calc R
C6 C 0.1853(4) 0.4338(5) 0.2655(3) 0.0305(7) Uani 1 1 d .
H6A H 0.2463 0.5489 0.2751 0.037 Uiso 1 1 calc R
H6B H 0.1705 0.3908 0.3389 0.037 Uiso 1 1 calc R
C7 C -0.1778(5) 0.2094(5) 0.2704(3) 0.0307(8) Uani 1 1 d .
C8 C -0.2144(6) 0.3347(5) 0.3577(3) 0.0296(8) Uani 1 1 d .
C9 C -0.1949(6) 0.5124(5) 0.3436(4) 0.0336(9) Uani 1 1 d .
C10 C -0.1268(5) 0.5852(5) 0.2419(3) 0.0321(8) Uani 1 1 d .
H10 H -0.2338 0.6088 0.1841 0.039 Uiso 1 1 calc R
C11 C 0.3205(5) -0.0097(6) 0.1297(4) 0.0459(10) Uani 1 1 d .
H11A H 0.4423 -0.0179 0.1716 0.069 Uiso 1 1 calc R
H11B H 0.3252 0.0330 0.0555 0.069 Uiso 1 1 calc R
H11C H 0.2642 -0.1258 0.1252 0.069 Uiso 1 1 calc R
C12 C -0.2851(7) 0.2515(7) 0.4551(4) 0.0474(10) Uani 1 1 d .
H12A H -0.2851 0.3394 0.5129 0.071 Uiso 1 1 calc R
H12B H -0.2078 0.1532 0.4838 0.071 Uiso 1 1 calc R
H12C H -0.4074 0.2090 0.4306 0.071 Uiso 1 1 calc R
C13 C -0.2531(7) 0.6508(7) 0.4222(4) 0.0550(12) Uani 1 1 d .
H13A H -0.3414 0.7301 0.3807 0.082 Uiso 1 1 calc R
H13B H -0.1483 0.7182 0.4566 0.082 Uiso 1 1 calc R
H13C H -0.3063 0.5915 0.4791 0.082 Uiso 1 1 calc R

loop_
_atom_site_aniso_label
_atom_site_aniso_U_11
_atom_site_aniso_U_22
_atom_site_aniso_U_33
_atom_site_aniso_U_23
_atom_site_aniso_U_13
_atom_site_aniso_U_12
Br1 0.03375(17) 0.0670(3) 0.0493(2) 0.0187(2) 0.02050(13) 0.0020(2)
O1 0.0433(15) 0.0280(14) 0.075(2) 0.0002(13) 0.0279(14) -0.0054(11)
O2 0.0431(15) 0.0285(15) 0.082(2) -0.0026(14) 0.0229(15) -0.0073(12)
O3 0.0409(14) 0.0332(14) 0.0348(13) 0.0043(10) 0.0080(10) -0.0033(11)
C1 0.0256(15) 0.037(2) 0.0289(16) 0.0024(13) 0.0070(12) 0.0020(13)
C2 0.0285(16) 0.035(2) 0.0305(16) -0.0025(13) 0.0096(13) 0.0000(14)
C3 0.0290(16) 0.041(2) 0.0282(16) -0.0077(14) 0.0066(13) 0.0026(15)
C4 0.0232(15) 0.0317(18) 0.0278(16) 0.0002(13) 0.0022(12) -0.0006(13)
C5 0.0299(15) 0.030(2) 0.0298(15) 0.0047(12) 0.0091(12) 0.0007(12)
C6 0.0281(13) 0.030(2) 0.0339(15) -0.0033(14) 0.0068(11) -0.0045(15)
C7 0.0239(16) 0.0278(19) 0.041(2) 0.0011(14) 0.0067(14) 0.0001(14)
C8 0.0247(17) 0.034(2) 0.0318(18) 0.0038(14) 0.0099(14) -0.0010(14)
C9 0.0318(19) 0.036(2) 0.0350(19) -0.0035(16) 0.0102(15) 0.0006(16)
C10 0.0293(18) 0.0271(18) 0.0412(19) 0.0003(15) 0.0092(15) 0.0003(14)
C11 0.0363(19) 0.050(2) 0.054(2) -0.0140(18) 0.0128(18) 0.0077(17)
C12 0.054(3) 0.050(3) 0.042(2) 0.0105(19) 0.0185(19) -0.001(2)
C13 0.068(3) 0.049(3) 0.053(3) -0.014(2) 0.024(2) 0.005(2)

loop_
_atom_type_symbol
_atom_type_description
_atom_type_scat_dispersion_real
_atom_type_scat_dispersion_imag
_atom_type_scat_source
C C 0.0033 0.0016 'International Tables Vol C Tables 4.2.6.8 and 6.1.1.4'
H H 0.0000 0.0000 'International Tables Vol C Tables 4.2.6.8 and 6.1.1.4'
O O 0.0106 0.0060 'International Tables Vol C Tables 4.2.6.8 and 6.1.1.4'
Br Br -0.2901 2.4595 'International Tables Vol C Tables 4.2.6.8 and 6.1.1.4'

loop_
_geom_angle_atom_site_label_1
_geom_angle_atom_site_label_2
_geom_angle_atom_site_label_3
_geom_angle
C10 O2 H2 109.5
C2 O3 H3 109.5
C6 C1 C2 112.1(3)
C6 C1 Br1 109.5(2)
C2 C1 Br1 111.2(2)
C6 C1 H1 108.0
C2 C1 H1 108.0
Br1 C1 H1 108.0
O3 C2 C11 110.0(3)
O3 C2 C3 111.0(3)
C11 C2 C3 110.8(3)
O3 C2 C1 100.8(3)
C11 C2 C1 113.0(3)
C3 C2 C1 110.8(3)
C2 C3 C4 114.2(3)
C2 C3 H3A 108.7
C4 C3 H3A 108.7
C2 C3 H3B 108.7
C4 C3 H3B 108.7
H3A C3 H3B 107.6
C7 C4 C5 112.8(3)
C7 C4 C3 115.0(3)
C5 C4 C3 110.6(3)
C7 C4 H4 105.9
C5 C4 H4 105.9
C3 C4 H4 105.9
C10 C5 C6 113.9(3)
C10 C5 C4 108.7(3)
C6 C5 C4 111.0(3)
C10 C5 H5 107.6
C6 C5 H5 107.6
C4 C5 H5 107.6
C1 C6 C5 112.3(3)
C1 C6 H6A 109.1
C5 C6 H6A 109.1
C1 C6 H6B 109.1
C5 C6 H6B 109.1
H6A C6 H6B 107.9
O1 C7 C8 118.8(4)
O1 C7 C4 120.8(4)
C8 C7 C4 120.1(3)
C9 C8 C7 119.8(4)
C9 C8 C12 124.4(4)
C7 C8 C12 115.7(3)
C8 C9 C10 121.0(4)
C8 C9 C13 122.8(4)
C10 C9 C13 116.0(4)
O2 C10 C5 108.3(3)
O2 C10 C9 111.4(3)
C5 C10 C9 113.8(3)
O2 C10 H10 107.7
C5 C10 H10 107.7
C9 C10 H10 107.7
C2 C11 H11A 109.5
C2 C11 H11B 109.5
H11A C11 H11B 109.5
C2 C11 H11C 109.5
H11A C11 H11C 109.5
H11B C11 H11C 109.5
C8 C12 H12A 109.5
C8 C12 H12B 109.5
H12A C12 H12B 109.5
C8 C12 H12C 109.5
H12A C12 H12C 109.5
H12B C12 H12C 109.5
C9 C13 H13A 109.5
C9 C13 H13B 109.5
H13A C13 H13B 109.5
C9 C13 H13C 109.5
H13A C13 H13C 109.5
H13B C13 H13C 109.5

loop_
_geom_bond_atom_site_label_1
_geom_bond_atom_site_label_2
_geom_bond_distance
Br1 C1 1.973(3)
O1 C7 1.238(5)
O2 C10 1.433(5)
O2 H2 0.8200
O3 C2 1.436(4)
O3 H3 0.8200
C1 C6 1.521(5)
C1 C2 1.548(5)
C1 H1 0.9800
C2 C11 1.522(5)
C2 C3 1.527(5)
C3 C4 1.536(5)
C3 H3A 0.9700
C3 H3B 0.9700
C4 C7 1.505(5)
C4 C5 1.535(5)
C4 H4 0.9800
C5 C10 1.507(5)
C5 C6 1.534(5)
C5 H5 0.9800
C6 H6A 0.9700
C6 H6B 0.9700
C7 C8 1.472(5)
C8 C9 1.350(5)
C8 C12 1.506(5)
C9 C10 1.511(6)
C9 C13 1.519(6)
C10 H10 0.9800
C11 H11A 0.9600
C11 H11B 0.9600
C11 H11C 0.9600
C12 H12A 0.9600
C12 H12B 0.9600
C12 H12C 0.9600
C13 H13A 0.9600
C13 H13B 0.9600
C13 H13C 0.9600

loop_
_geom_hbond_atom_site_label_D
_geom_hbond_atom_site_label_H
_geom_hbond_atom_site_label_A
_geom_hbond_distance_DH
_geom_hbond_distance_HA
_geom_hbond_distance_DA
_geom_hbond_angle_DHA
_geom_hbond_site_symmetry_A
O2 H2 O3 0.82 2.57 2.849(4) 101.8 1_565
O3 H3 O2 0.82 2.04 2.849(4) 169.0 1_545

loop_
_geom_torsion_atom_site_label_1
_geom_torsion_atom_site_label_2
_geom_torsion_atom_site_label_3
_geom_torsion_atom_site_label_4
_geom_torsion
C6 C1 C2 O3 -66.3(3)
Br1 C1 C2 O3 170.8(2)
C6 C1 C2 C11 176.4(3)
Br1 C1 C2 C11 53.4(4)
C6 C1 C2 C3 51.4(4)
Br1 C1 C2 C3 -71.6(3)
O3 C2 C3 C4 59.6(4)
C11 C2 C3 C4 -177.9(3)
C1 C2 C3 C4 -51.6(4)
C2 C3 C4 C7 -75.6(4)
C2 C3 C4 C5 53.6(4)
C7 C4 C5 C10 -50.1(4)
C3 C4 C5 C10 179.6(3)
C7 C4 C5 C6 76.0(3)
C3 C4 C5 C6 -54.3(4)
C2 C1 C6 C5 -54.6(4)
Br1 C1 C6 C5 69.3(3)
C10 C5 C6 C1 179.3(3)
C4 C5 C6 C1 56.1(4)
C5 C4 C7 O1 -164.4(3)
C3 C4 C7 O1 -36.3(5)
C5 C4 C7 C8 22.2(4)
C3 C4 C7 C8 150.3(3)
O1 C7 C8 C9 -167.9(4)
C4 C7 C8 C9 5.6(6)
O1 C7 C8 C12 8.0(5)
C4 C7 C8 C12 -178.5(3)
C7 C8 C9 C10 -3.1(7)
C12 C8 C9 C10 -178.6(3)
C7 C8 C9 C13 171.9(4)
C12 C8 C9 C13 -3.6(8)
C6 C5 C10 O2 53.4(4)
C4 C5 C10 O2 177.8(3)
C6 C5 C10 C9 -71.1(4)
C4 C5 C10 C9 53.3(4)
C8 C9 C10 O2 -150.7(4)
C13 C9 C10 O2 33.9(5)
C8 C9 C10 C5 -27.9(6)
C13 C9 C10 C5 156.8(4)
